data_7251647
loop_
_publ_author_name
'Navarro, Yolanda'
'Soriano, St\'ephane'
'de Castro Silva, Henrique'
'Iglesias, Mar\'ia Jos\'e'
'Guedes, Guilherme P.'
'Ortiz, Fernando L\'opez'

_publ_section_title
;
 Coordination compounds based on a phosphonic diamide-TEMPO diradical and
 CuII, NdIII, EuIII and TbIII ions: synthesis, magnetic properties and
 application in the aerobic oxidation of allylic and benzylic alcohols
;
_journal_issue 12
_journal_name_full CrystEngComm
_journal_page_first 1938
_journal_page_last 1953
_journal_paper_doi 10.1039/D5CE01150G
_journal_volume 28
_journal_year 2026
_chemical_formula_moiety 'C63 H85 F18 N8 Nd O12 P2'
_chemical_formula_sum 'C63 H85 F18 N8 Nd O12 P2'
_chemical_formula_weight 1694.56
_space_group_crystal_system orthorhombic
_space_group_IT_number 41
_space_group_name_Hall 'A 2 -2ab'
_space_group_name_H-M_alt 'A e a 2'
_atom_sites_solution_hydrogens mixed
_atom_sites_solution_primary direct
_audit_creation_date 2026-02-08
_audit_creation_method
;
Olex2 1.3
(compiled 2020.11.12 svn.r5f609507 for OlexSys, GUI svn.r6408)
;
_audit_update_record
;
2026-02-11 deposited with the CCDC.	2026-02-19 downloaded from the CCDC.
;
_cell_angle_alpha 90
_cell_angle_beta 90
_cell_angle_gamma 90
_cell_formula_units_Z 4
_cell_length_a 19.4450(5)
_cell_length_b 23.4941(4)
_cell_length_c 17.6409(4)
_cell_measurement_reflns_used 9272
_cell_measurement_temperature 100
_cell_measurement_theta_max 72.22
_cell_measurement_theta_min 3.76
_cell_volume 8059.1(3)
_computing_data_collection 'Bruker Smart (Bruker AXS, 2007)'
_computing_data_reduction 'Bruker Saint (Bruker AXS, 2007)'
_computing_molecular_graphics 'Mercury (Macrae et al., 2006)'
_computing_publication_material 'Olex2 1.3 (Dolomanov et al., 2009)'
_computing_structure_refinement 'SHELXL 2014/7 (Sheldrick, 2015)'
_computing_structure_solution 'SHELXS-1997  (Sheldrick, 2008)'
_diffrn_ambient_temperature 100.0
_diffrn_measured_fraction_theta_full 0.999
_diffrn_measured_fraction_theta_max 0.998
_diffrn_measurement_device_type 'Bruker APEX-II CCD'
_diffrn_radiation_type CuK\a
_diffrn_radiation_wavelength 1.54178
_diffrn_reflns_av_R_equivalents 0.0689
_diffrn_reflns_av_unetI/netI 0.0391
_diffrn_reflns_Laue_measured_fraction_full 0.999
_diffrn_reflns_Laue_measured_fraction_max 0.998
_diffrn_reflns_limit_h_max 24
_diffrn_reflns_limit_h_min -24
_diffrn_reflns_limit_k_max 29
_diffrn_reflns_limit_k_min -29
_diffrn_reflns_limit_l_max 21
_diffrn_reflns_limit_l_min -19
_diffrn_reflns_number 99067
_diffrn_reflns_point_group_measured_fraction_full 0.999
_diffrn_reflns_point_group_measured_fraction_max 0.997
_diffrn_reflns_theta_full 67.679
_diffrn_reflns_theta_max 72.373
_diffrn_reflns_theta_min 3.763
_exptl_absorpt_coefficient_mu 6.168
_exptl_absorpt_correction_T_max 0.7536
_exptl_absorpt_correction_T_min 0.4457
_exptl_absorpt_correction_type multi-scan
_exptl_absorpt_process_details 'SADABS, Bruker Analytical X-ray Systems,Inc., Madison WI, 1997.'
_exptl_crystal_colour 'clear yellow'
_exptl_crystal_colour_lustre clear
_exptl_crystal_colour_primary yellow
_exptl_crystal_density_diffrn 1.397
_exptl_crystal_description block
_exptl_crystal_F_000 3468
_exptl_crystal_size_max 0.56
_exptl_crystal_size_mid 0.098
_exptl_crystal_size_min 0.075
_refine_diff_density_max 0.966
_refine_diff_density_min -0.724
_refine_diff_density_rms 0.078
_refine_ls_abs_structure_details
;
 Refined as an inversion twin.
;
_refine_ls_abs_structure_Flack 0.039(5)
_refine_ls_extinction_method none
_refine_ls_goodness_of_fit_ref 1.046
_refine_ls_hydrogen_treatment mixed
_refine_ls_matrix_type full
_refine_ls_number_parameters 519
_refine_ls_number_reflns 7635
_refine_ls_number_restraints 237
_refine_ls_restrained_S_all 1.093
_refine_ls_R_factor_all 0.0479
_refine_ls_R_factor_gt 0.0403
_refine_ls_shift/su_max 0.001
_refine_ls_shift/su_mean 0.000
_refine_ls_structure_factor_coef Fsqd
_refine_ls_weighting_details 'w=1/[\s^2^(Fo^2^)+(0.0544P)^2^+17.7237P] where P=(Fo^2^+2Fc^2^)/3'
_refine_ls_weighting_scheme calc
_refine_ls_wR_factor_gt 0.0954
_refine_ls_wR_factor_ref 0.0998
_reflns_Friedel_coverage 0.932
_reflns_Friedel_fraction_full 0.999
_reflns_Friedel_fraction_max 0.997
_reflns_number_gt 6808
_reflns_number_total 7635
_reflns_threshold_expression 'I > 2\s(I)'
_cod_data_source_file d5ce01150g2.cif
_cod_data_source_block yn296_2
_cod_depositor_comments 'Adding full bibliography for 7251645--7251649.cif.'
_cod_original_sg_symbol_Hall 'A 2 -2ac'
_cod_database_code 7251647
_shelx_shelxl_version_number 2014/7
_shelx_space_group_comment
;
The symmetry employed for this shelxl refinement is uniquely defined
by the following loop, which should always be used as a source of
symmetry information in preference to the above space-group names.
They are only intended as comments.
;
_shelx_estimated_absorpt_t_max 0.655
_shelx_estimated_absorpt_t_min 0.130
_olex2_refinement_description
;
1. Twinned data refinement
 Scales: 0.961(5)
 0.039(5)
2. Fixed Uiso
 At 1.2 times of:
  All C(H) groups, All C(H,H) groups
 At 1.5 times of:
  All C(H,H,H) groups
3. Restrained distances
 N2-H2
 0.87 with sigma of 0.02
 C25A-C26A \\sim C25B-C26B \\sim C28A-C29A \\sim C28B-C29B
 with sigma of 0.02
 C26A-C27A \\sim C26B-C27B \\sim C27A-C28A \\sim C27B-C28B
 with sigma of 0.02
 C26A-O4A \\sim C26B-O4B \\sim C28A-O5A \\sim C28B-O5B
 with sigma of 0.02
 C25B-F1B \\sim C25B-F2B \\sim C25B-F3B \\sim C25A-F1A \\sim C25A-F2A \\sim
C25A-F3A
 with sigma of 0.01
 F1A-F2A \\sim F1A-F3A \\sim F2A-F3A \\sim F1B-F2B \\sim F1B-F3B \\sim F2B-F3B
 with sigma of 0.02
 C29A-F4A \\sim C29A-F5A \\sim C29A-F6A \\sim C29B-F4B \\sim C29B-F5B \\sim
C29B-F6B
 with sigma of 0.01
 F4A-F5A \\sim F4A-F6A \\sim F5A-F6A \\sim F4B-F5B \\sim F4B-F6B \\sim F5B-F6B
 with sigma of 0.02
 O5A-C27A \\sim O5B-C27B
 with sigma of 0.02
4. Uiso/Uaniso restraints and constraints
Uanis(F1A) \\sim Ueq, Uanis(F2A) \\sim Ueq, Uanis(F3A) \\sim Ueq, Uanis(F1B)
\\sim Ueq, Uanis(F2B) \\sim Ueq, Uanis(F3B) \\sim Ueq, Uanis(C25A) \\sim Ueq,
Uanis(C25B) \\sim Ueq: with sigma of 0.003 and sigma for terminal atoms of 0.006
Uanis(F4A) \\sim Ueq, Uanis(F5A) \\sim Ueq, Uanis(F6A) \\sim Ueq, Uanis(F4B)
\\sim Ueq, Uanis(F5B) \\sim Ueq, Uanis(F6B) \\sim Ueq, Uanis(C29A) \\sim Ueq,
Uanis(C29B) \\sim Ueq: with sigma of 0.003 and sigma for terminal atoms of 0.006
Uanis(C26A) \\sim Ueq, Uanis(C27A) \\sim Ueq, Uanis(C28A) \\sim Ueq,
Uanis(C29B) \\sim Ueq, Uanis(O4A) \\sim Ueq, Uanis(O5A) \\sim Ueq, Uanis(C26B)
\\sim Ueq, Uanis(C27B) \\sim Ueq, Uanis(C28B) \\sim Ueq, Uanis(C29B) \\sim Ueq,
Uanis(O4B) \\sim Ueq, Uanis(O5B) \\sim Ueq: with sigma of 0.01 and sigma for
terminal atoms of 0.02
Uanis(C26A) = Uanis(C26B)
Uanis(F4A) = Uanis(F4B)
Uanis(F5A) = Uanis(F5B)
Uanis(F6A) = Uanis(F6B)
Uanis(C28A) = Uanis(C28B)
Uanis(C25A) = Uanis(C25B)
Uanis(C29A) = Uanis(C29B)
Uanis(O5A) = Uanis(O5B)
Uanis(F1A) = Uanis(F1B)
Uanis(F2A) = Uanis(F2B)
Uanis(F3A) = Uanis(F3B)
Uanis(O4A) = Uanis(O4B)
Uanis(C27A) = Uanis(C27B)
5. Others
 Sof(O4B)=Sof(C25B)=Sof(C26B)=Sof(C27B)=Sof(H27B)=Sof(C28B)=Sof(C29B)=Sof(F1B)=
 Sof(F2B)=Sof(F3B)=Sof(O5B)=Sof(F4B)=Sof(F5B)=Sof(F6B)=1-FVAR(1)
 Sof(O4A)=Sof(C25A)=Sof(C26A)=Sof(C27A)=Sof(H27A)=Sof(C28A)=Sof(C29A)=Sof(F1A)=
 Sof(F2A)=Sof(F3A)=Sof(O5A)=Sof(F4A)=Sof(F5A)=Sof(F6A)=FVAR(1)
6.a Ternary CH refined with riding coordinates:
 C10(H10), C1(H1)
6.b Secondary CH2 refined with riding coordinates:
 C2(H2A,H2B), C18(H18A,H18B), C9(H9A,H9B), C11(H11A,H11B)
6.c Me refined with riding coordinates:
 C8(H8A,H8B,H8C), C14(H14A,H14B,H14C), C4(H4A,H4B,H4C), C16(H16A,H16B,H16C),
 C7(H7A,H7B,H7C), C17(H17A,H17B,H17C), C13(H13A,H13B,H13C), C5(H5A,H5B,H5C)
6.d Aromatic/amide H refined with riding coordinates:
 C24(H24), C20(H20), C22(H22), C23(H23), C21(H21), C32(H32), C27A(H27A),
 C27B(H27B)
;
_olex2_submission_special_instructions 'No special instructions were received'

loop_
_space_group_symop_operation_xyz
'x, y, z'
'-x, -y, z'
'-x+1/2, y+1/2, z'
'x+1/2, -y+1/2, z'
'x, y+1/2, z+1/2'
'-x, -y+1/2, z+1/2'
'-x+1/2, y+1, z+1/2'
'x+1/2, -y+1, z+1/2'

loop_
_atom_site_label
_atom_site_type_symbol
_atom_site_fract_x
_atom_site_fract_y
_atom_site_fract_z
_atom_site_U_iso_or_equiv
_atom_site_adp_type
_atom_site_occupancy
_atom_site_site_symmetry_order
_atom_site_calc_flag
_atom_site_refinement_flags_posn
_atom_site_refinement_flags_adp
_atom_site_refinement_flags_occupancy
_atom_site_disorder_assembly
_atom_site_disorder_group
Nd1 Nd 0.5000 0.5000 0.39430(5) 0.02002(11) Uani 1 2 d S T P . .
P1 P 0.34969(6) 0.60066(5) 0.37465(8) 0.0177(3) Uani 1 1 d . . . . .
O1 O 0.41313(18) 0.56531(14) 0.3624(2) 0.0218(8) Uani 1 1 d . . . . .
O6 O 0.4537(2) 0.45287(16) 0.2835(2) 0.0245(9) Uani 1 1 d . . . . .
N1 N 0.1977(2) 0.67433(19) 0.6261(3) 0.0234(10) Uani 1 1 d . . . . .
F9 F 0.4531(2) 0.36738(16) 0.1620(3) 0.0528(12) Uani 1 1 d . . . . .
O2 O 0.1553(2) 0.69320(19) 0.6765(3) 0.0347(10) Uani 1 1 d . . . . .
N4 N 0.3486(2) 0.66451(18) 0.3386(3) 0.0197(9) Uani 1 1 d . . . . .
F7 F 0.3586(2) 0.4059(3) 0.1942(3) 0.0788(18) Uani 1 1 d . . . . .
N2 N 0.3417(2) 0.61045(19) 0.4662(3) 0.0206(9) Uani 1 1 d D . . . .
H2 H 0.372(4) 0.595(4) 0.496(4) 0.07(3) Uiso 1 1 d D . . . .
F8 F 0.4117(4) 0.43322(19) 0.0934(3) 0.0754(18) Uani 1 1 d . . . . .
C10 C 0.4009(3) 0.7062(2) 0.3624(3) 0.0199(11) Uani 1 1 d . . . . .
H10 H 0.4122 0.6995 0.4170 0.024 Uiso 1 1 calc R U . . .
C19 C 0.2756(3) 0.5674(2) 0.3347(3) 0.0224(11) Uani 1 1 d . . . . .
C24 C 0.2797(3) 0.5105(2) 0.3126(4) 0.0321(15) Uani 1 1 d . . . . .
H24 H 0.3220 0.4906 0.3169 0.039 Uiso 1 1 calc R U . . .
C2 C 0.2386(3) 0.5962(2) 0.5444(3) 0.0231(11) Uani 1 1 d . . . . .
H2A H 0.2671 0.5758 0.5821 0.028 Uiso 1 1 calc R U . . .
H2B H 0.2219 0.5678 0.5072 0.028 Uiso 1 1 calc R U . . .
C18 C 0.4668(3) 0.7011(2) 0.3161(4) 0.0247(12) Uani 1 1 d . . . . .
H18A H 0.4569 0.7108 0.2626 0.030 Uiso 1 1 calc R U . . .
H18B H 0.4832 0.6612 0.3177 0.030 Uiso 1 1 calc R U . . .
C9 C 0.3080(3) 0.6833(2) 0.5596(3) 0.0241(12) Uani 1 1 d . . . . .
H9A H 0.3379 0.7109 0.5328 0.029 Uiso 1 1 calc R U . . .
H9B H 0.3361 0.6645 0.5991 0.029 Uiso 1 1 calc R U . . .
C6 C 0.2493(3) 0.7156(2) 0.5978(3) 0.0248(12) Uani 1 1 d . . . . .
C11 C 0.3735(3) 0.7665(2) 0.3536(4) 0.0273(13) Uani 1 1 d . . . . .
H11A H 0.3295 0.7699 0.3815 0.033 Uiso 1 1 calc R U . . .
H11B H 0.3640 0.7739 0.2993 0.033 Uiso 1 1 calc R U . . .
C1 C 0.2834(3) 0.6387(2) 0.5034(3) 0.0208(11) Uani 1 1 d . . . . .
H1 H 0.2551 0.6580 0.4636 0.025 Uiso 1 1 calc R U . . .
C30 C 0.4198(4) 0.4166(3) 0.1647(4) 0.0413(18) Uani 1 1 d . . . . .
C8 C 0.2775(4) 0.7482(3) 0.6656(4) 0.0441(19) Uani 1 1 d . . . . .
H8A H 0.3118 0.7759 0.6484 0.066 Uiso 1 1 calc R U . . .
H8B H 0.2398 0.7682 0.6911 0.066 Uiso 1 1 calc R U . . .
H8C H 0.2990 0.7215 0.7011 0.066 Uiso 1 1 calc R U . . .
C15 C 0.5235(3) 0.7405(3) 0.3461(4) 0.0303(13) Uani 1 1 d . . . . .
C20 C 0.2128(3) 0.5959(2) 0.3274(4) 0.0262(12) Uani 1 1 d . . . . .
H20 H 0.2096 0.6349 0.3415 0.031 Uiso 1 1 calc R U . . .
C14 C 0.4036(4) 0.8700(3) 0.3508(5) 0.052(2) Uani 1 1 d . . . . .
H14A H 0.3570 0.8798 0.3677 0.078 Uiso 1 1 calc R U . . .
H14B H 0.4360 0.8990 0.3688 0.078 Uiso 1 1 calc R U . . .
H14C H 0.4048 0.8685 0.2953 0.078 Uiso 1 1 calc R U . . .
C22 C 0.1600(4) 0.5118(3) 0.2782(5) 0.0461(19) Uani 1 1 d . . . . .
H22 H 0.1205 0.4928 0.2592 0.055 Uiso 1 1 calc R U . . .
C4 C 0.1500(4) 0.5801(3) 0.6438(5) 0.0477(19) Uani 1 1 d . . . . .
H4A H 0.1356 0.5449 0.6186 0.072 Uiso 1 1 calc R U . . .
H4B H 0.1866 0.5716 0.6803 0.072 Uiso 1 1 calc R U . . .
H4C H 0.1107 0.5968 0.6705 0.072 Uiso 1 1 calc R U . . .
C3 C 0.1766(3) 0.6218(3) 0.5850(3) 0.0269(12) Uani 1 1 d . . . . .
C12 C 0.4239(3) 0.8115(2) 0.3832(4) 0.0314(13) Uani 1 1 d . . . . .
O3 O 0.5395(2) 0.83884(18) 0.3660(3) 0.0406(11) Uani 1 1 d . . . . .
C16 C 0.5807(4) 0.7449(3) 0.2872(5) 0.0455(18) Uani 1 1 d . . . . .
H16A H 0.6010 0.7072 0.2791 0.068 Uiso 1 1 calc R U . . .
H16B H 0.5616 0.7590 0.2394 0.068 Uiso 1 1 calc R U . . .
H16C H 0.6162 0.7712 0.3053 0.068 Uiso 1 1 calc R U . . .
C7 C 0.2154(4) 0.7571(3) 0.5435(4) 0.0382(16) Uani 1 1 d . . . . .
H7A H 0.2497 0.7843 0.5250 0.057 Uiso 1 1 calc R U . . .
H7B H 0.1959 0.7362 0.5006 0.057 Uiso 1 1 calc R U . . .
H7C H 0.1787 0.7777 0.5700 0.057 Uiso 1 1 calc R U . . .
C23 C 0.2220(3) 0.4828(3) 0.2842(5) 0.0414(17) Uani 1 1 d . . . . .
H23 H 0.2250 0.4441 0.2690 0.050 Uiso 1 1 calc R U . . .
N3 N 0.4949(2) 0.7988(2) 0.3559(3) 0.0295(11) Uani 1 1 d . . . . .
C17 C 0.5526(4) 0.7192(3) 0.4216(5) 0.0442(17) Uani 1 1 d . . . . .
H17A H 0.5715 0.6808 0.4148 0.066 Uiso 1 1 calc R U . . .
H17B H 0.5892 0.7449 0.4387 0.066 Uiso 1 1 calc R U . . .
H17C H 0.5159 0.7182 0.4596 0.066 Uiso 1 1 calc R U . . .
C21 C 0.1555(3) 0.5682(3) 0.2999(4) 0.0375(16) Uani 1 1 d . . . . .
H21 H 0.1130 0.5879 0.2958 0.045 Uiso 1 1 calc R U . . .
C13 C 0.4236(4) 0.8150(3) 0.4695(4) 0.0444(18) Uani 1 1 d . . . . .
H13A H 0.3769 0.8234 0.4872 0.067 Uiso 1 1 calc R U . . .
H13B H 0.4388 0.7786 0.4907 0.067 Uiso 1 1 calc R U . . .
H13C H 0.4549 0.8453 0.4860 0.067 Uiso 1 1 calc R U . . .
C31 C 0.4602(3) 0.4599(2) 0.2135(4) 0.0278(13) Uani 1 1 d . . . . .
C32 C 0.5000 0.5000 0.1757(6) 0.034(2) Uani 1 2 d S T P . .
H32 H 0.5000 0.5000 0.1219 0.041 Uiso 1 2 calc R U P . .
C5 C 0.1187(3) 0.6371(3) 0.5281(4) 0.0395(16) Uani 1 1 d . . . . .
H5A H 0.1044 0.6028 0.5008 0.059 Uiso 1 1 calc R U . . .
H5B H 0.0793 0.6529 0.5557 0.059 Uiso 1 1 calc R U . . .
H5C H 0.1357 0.6654 0.4919 0.059 Uiso 1 1 calc R U . . .
O4A O 0.4804(9) 0.5609(5) 0.5109(10) 0.034(3) Uani 0.714(8) 1 d D U P A 1
C25A C 0.4767(5) 0.5959(4) 0.6345(6) 0.055(3) Uani 0.714(8) 1 d D U P A 1
C26A C 0.5192(8) 0.5786(10) 0.5626(9) 0.043(4) Uani 0.714(8) 1 d D U P A 1
C27A C 0.5905(8) 0.5839(10) 0.5602(9) 0.039(4) Uani 0.714(8) 1 d D U P A 1
H27A H 0.6137 0.5977 0.6038 0.047 Uiso 0.714(8) 1 calc R U P A 1
C28A C 0.6293(6) 0.5697(10) 0.4959(10) 0.029(3) Uani 0.714(8) 1 d D U P A 1
C29A C 0.7066(5) 0.5806(4) 0.4952(5) 0.0326(19) Uani 0.714(8) 1 d D U P A 1
F1A F 0.4753(5) 0.6525(3) 0.6353(5) 0.091(2) Uani 0.714(8) 1 d D U P A 1
F2A F 0.4122(4) 0.5753(3) 0.6361(6) 0.056(2) Uani 0.714(8) 1 d D U P A 1
F3A F 0.5066(5) 0.5748(5) 0.6973(5) 0.087(3) Uani 0.714(8) 1 d D U P A 1
O5A O 0.6081(10) 0.5455(12) 0.4364(11) 0.028(3) Uani 0.714(8) 1 d D U P A 1
F4A F 0.7214(8) 0.6200(4) 0.4431(6) 0.0466(17) Uani 0.714(8) 1 d D U P A 1
F5A F 0.7303(5) 0.5993(4) 0.5618(5) 0.048(2) Uani 0.714(8) 1 d D U P A 1
F6A F 0.7416(4) 0.5342(3) 0.4764(4) 0.0444(19) Uani 0.714(8) 1 d D U P A 1
O4B O 0.473(3) 0.5467(17) 0.513(3) 0.034(3) Uani 0.286(8) 1 d D U P A 2
C25B C 0.4842(11) 0.5816(8) 0.6450(13) 0.055(3) Uani 0.286(8) 1 d D U P A 2
C26B C 0.510(2) 0.568(3) 0.564(2) 0.043(4) Uani 0.286(8) 1 d D U P A 2
C27B C 0.580(2) 0.576(3) 0.572(3) 0.039(4) Uani 0.286(8) 1 d D U P A 2
H27B H 0.6003 0.5894 0.6183 0.047 Uiso 0.286(8) 1 calc R U P A 2
C28B C 0.6190(15) 0.565(3) 0.508(3) 0.029(3) Uani 0.286(8) 1 d D U P A 2
C29B C 0.6957(11) 0.5789(9) 0.5144(11) 0.0326(19) Uani 0.286(8) 1 d D U P A 2
F1B F 0.5181(10) 0.6246(9) 0.6790(15) 0.091(2) Uani 0.286(8) 1 d D U P A 2
F2B F 0.4187(11) 0.5949(9) 0.6373(18) 0.056(2) Uani 0.286(8) 1 d D U P A 2
F3B F 0.4896(12) 0.5392(10) 0.6959(13) 0.087(3) Uani 0.286(8) 1 d D U P A 2
O5B O 0.598(3) 0.549(3) 0.443(3) 0.028(3) Uani 0.286(8) 1 d D U P A 2
F4B F 0.716(2) 0.6148(12) 0.4597(15) 0.0466(17) Uani 0.286(8) 1 d D U P A 2
F5B F 0.7151(14) 0.6030(11) 0.5798(12) 0.048(2) Uani 0.286(8) 1 d D U P A 2
F6B F 0.7338(12) 0.5318(8) 0.5070(12) 0.0444(19) Uani 0.286(8) 1 d D U P A 2
H4 H 0.339(4) 0.665(3) 0.293(5) 0.04(2) Uiso 1 1 d . . . . .

loop_
_atom_site_aniso_label
_atom_site_aniso_U_11
_atom_site_aniso_U_22
_atom_site_aniso_U_33
_atom_site_aniso_U_23
_atom_site_aniso_U_13
_atom_site_aniso_U_12
Nd1 0.01874(17) 0.02204(17) 0.0193(2) 0.000 0.000 0.00570(14)
P1 0.0160(5) 0.0153(5) 0.0218(7) -0.0014(5) -0.0004(5) 0.0020(4)
O1 0.0177(17) 0.0190(16) 0.029(2) -0.0016(15) 0.0028(15) 0.0062(13)
O6 0.026(2) 0.0260(19) 0.021(2) -0.0048(16) -0.0028(16) 0.0056(15)
N1 0.024(2) 0.028(2) 0.018(2) 0.0020(19) 0.0051(19) 0.0014(18)
F9 0.071(3) 0.0279(19) 0.059(3) -0.0104(19) -0.017(2) 0.0147(19)
O2 0.036(2) 0.041(2) 0.027(2) -0.0013(19) 0.0138(19) 0.0073(19)
N4 0.021(2) 0.015(2) 0.023(3) -0.0022(18) -0.0044(19) 0.0000(16)
F7 0.043(3) 0.111(4) 0.083(4) -0.057(3) -0.006(3) -0.012(3)
N2 0.019(2) 0.026(2) 0.017(3) 0.0000(18) 0.0023(19) 0.0080(18)
F8 0.145(5) 0.045(2) 0.036(3) -0.007(2) -0.046(3) 0.005(3)
C10 0.020(2) 0.020(2) 0.020(3) -0.004(2) 0.001(2) -0.0016(19)
C19 0.019(2) 0.019(3) 0.028(3) -0.001(2) -0.001(2) 0.001(2)
C24 0.024(3) 0.022(3) 0.050(4) -0.008(3) -0.006(3) 0.001(2)
C2 0.027(3) 0.019(2) 0.024(3) 0.001(2) -0.001(2) -0.003(2)
C18 0.023(3) 0.021(3) 0.030(3) -0.004(2) 0.000(2) -0.002(2)
C9 0.021(3) 0.022(3) 0.029(3) -0.003(2) 0.001(2) 0.001(2)
C6 0.024(3) 0.022(3) 0.028(3) -0.001(2) 0.003(2) 0.001(2)
C11 0.029(3) 0.018(2) 0.035(4) -0.004(2) 0.003(3) 0.000(2)
C1 0.016(2) 0.023(2) 0.023(3) 0.003(2) 0.004(2) 0.003(2)
C30 0.062(5) 0.036(4) 0.026(4) -0.013(3) -0.017(3) 0.015(3)
C8 0.035(3) 0.045(4) 0.052(5) -0.029(4) 0.002(3) -0.004(3)
C15 0.024(3) 0.027(3) 0.041(4) -0.003(3) 0.003(3) -0.006(2)
C20 0.024(3) 0.024(3) 0.031(3) -0.007(2) -0.003(2) 0.003(2)
C14 0.052(4) 0.020(3) 0.083(6) 0.002(3) 0.008(4) -0.001(3)
C22 0.026(3) 0.036(3) 0.076(6) -0.016(4) -0.013(4) -0.006(3)
C4 0.061(5) 0.041(4) 0.041(4) 0.001(3) 0.027(4) -0.020(3)
C3 0.023(3) 0.033(3) 0.025(3) -0.001(2) 0.005(2) -0.006(2)
C12 0.033(3) 0.021(2) 0.040(4) -0.005(3) 0.005(3) -0.006(2)
O3 0.043(2) 0.029(2) 0.049(3) -0.004(2) 0.004(2) -0.0204(19)
C16 0.032(4) 0.049(4) 0.056(5) -0.010(4) 0.014(3) -0.012(3)
C7 0.042(4) 0.022(3) 0.050(4) 0.009(3) 0.011(3) 0.010(3)
C23 0.030(3) 0.024(3) 0.071(5) -0.010(3) -0.008(3) -0.005(3)
N3 0.034(3) 0.023(2) 0.032(3) -0.002(2) 0.005(2) -0.0112(18)
C17 0.031(3) 0.043(4) 0.058(5) 0.001(3) -0.015(3) -0.007(3)
C21 0.025(3) 0.036(3) 0.052(4) -0.011(3) -0.007(3) 0.003(2)
C13 0.050(4) 0.041(4) 0.042(4) -0.023(3) 0.009(3) -0.015(3)
C31 0.031(3) 0.022(3) 0.030(4) -0.007(2) -0.008(3) 0.016(2)
C32 0.043(5) 0.033(5) 0.028(5) 0.000 0.000 0.018(4)
C5 0.023(3) 0.054(4) 0.042(4) -0.006(3) -0.001(3) 0.002(3)
O4A 0.036(4) 0.038(7) 0.027(3) -0.016(5) -0.011(3) 0.016(5)
C25A 0.054(3) 0.061(4) 0.049(3) -0.004(3) -0.011(3) 0.014(3)
C26A 0.042(5) 0.050(10) 0.037(4) -0.010(4) -0.016(4) 0.021(5)
C27A 0.047(6) 0.039(7) 0.031(6) -0.010(5) -0.013(4) 0.011(5)
C28A 0.034(4) 0.018(5) 0.036(6) -0.003(5) -0.010(4) 0.001(4)
C29A 0.035(3) 0.028(2) 0.034(3) -0.002(2) -0.006(2) -0.001(2)
F1A 0.073(4) 0.090(4) 0.108(5) -0.064(4) 0.014(4) 0.003(3)
F2A 0.070(3) 0.060(5) 0.037(3) -0.006(4) 0.002(2) 0.026(3)
F3A 0.088(4) 0.121(6) 0.054(4) -0.008(4) -0.014(3) 0.034(4)
O5A 0.027(6) 0.026(4) 0.032(4) -0.008(3) 0.000(4) 0.002(5)
F4A 0.052(3) 0.039(3) 0.049(4) 0.004(3) -0.004(4) -0.012(2)
F5A 0.047(4) 0.048(3) 0.047(4) -0.010(3) -0.016(3) -0.007(3)
F6A 0.037(3) 0.032(2) 0.064(5) -0.013(3) -0.014(4) 0.0031(19)
O4B 0.036(4) 0.038(7) 0.027(3) -0.016(5) -0.011(3) 0.016(5)
C25B 0.054(3) 0.061(4) 0.049(3) -0.004(3) -0.011(3) 0.014(3)
C26B 0.042(5) 0.050(10) 0.037(4) -0.010(4) -0.016(4) 0.021(5)
C27B 0.047(6) 0.039(7) 0.031(6) -0.010(5) -0.013(4) 0.011(5)
C28B 0.034(4) 0.018(5) 0.036(6) -0.003(5) -0.010(4) 0.001(4)
C29B 0.035(3) 0.028(2) 0.034(3) -0.002(2) -0.006(2) -0.001(2)
F1B 0.073(4) 0.090(4) 0.108(5) -0.064(4) 0.014(4) 0.003(3)
F2B 0.070(3) 0.060(5) 0.037(3) -0.006(4) 0.002(2) 0.026(3)
F3B 0.088(4) 0.121(6) 0.054(4) -0.008(4) -0.014(3) 0.034(4)
O5B 0.027(6) 0.026(4) 0.032(4) -0.008(3) 0.000(4) 0.002(5)
F4B 0.052(3) 0.039(3) 0.049(4) 0.004(3) -0.004(4) -0.012(2)
F5B 0.047(4) 0.048(3) 0.047(4) -0.010(3) -0.016(3) -0.007(3)
F6B 0.037(3) 0.032(2) 0.064(5) -0.013(3) -0.014(4) 0.0031(19)

loop_
_atom_type_symbol
_atom_type_description
_atom_type_scat_dispersion_real
_atom_type_scat_dispersion_imag
_atom_type_scat_source
C C 0.0181 0.0091 'International Tables Vol C Tables 4.2.6.8 and 6.1.1.4'
H H 0.0000 0.0000 'International Tables Vol C Tables 4.2.6.8 and 6.1.1.4'
F F 0.0727 0.0534 'International Tables Vol C Tables 4.2.6.8 and 6.1.1.4'
N N 0.0311 0.0180 'International Tables Vol C Tables 4.2.6.8 and 6.1.1.4'
Nd Nd -3.1807 10.9079 'International Tables Vol C Tables 4.2.6.8 and 6.1.1.4'
O O 0.0492 0.0322 'International Tables Vol C Tables 4.2.6.8 and 6.1.1.4'
P P 0.2955 0.4335 'International Tables Vol C Tables 4.2.6.8 and 6.1.1.4'

loop_
_geom_angle_atom_site_label_1
_geom_angle_atom_site_label_2
_geom_angle_atom_site_label_3
_geom_angle
_geom_angle_site_symmetry_1
_geom_angle_site_symmetry_3
_geom_angle_publ_flag
O1 Nd1 O1 152.29(19) 2_665 . ?
O1 Nd1 O6 77.01(13) . 2_665 ?
O1 Nd1 O6 80.68(13) 2_665 2_665 ?
O1 Nd1 O6 80.68(13) . . ?
O1 Nd1 O6 77.00(13) 2_665 . ?
O1 Nd1 O4A 73.6(4) 2_665 2_665 ?
O1 Nd1 O4A 132.1(4) . 2_665 ?
O1 Nd1 O4A 73.6(4) . . ?
O1 Nd1 O4A 132.1(4) 2_665 . ?
O1 Nd1 O5A 113.6(6) . . ?
O1 Nd1 O5A 75.1(5) . 2_665 ?
O1 Nd1 O5A 75.1(5) 2_665 . ?
O1 Nd1 O5A 113.6(6) 2_665 2_665 ?
O1 Nd1 O4B 131.1(11) . 2_665 ?
O1 Nd1 O4B 76.0(11) . . ?
O1 Nd1 O4B 131.1(11) 2_665 . ?
O1 Nd1 O4B 76.0(11) 2_665 2_665 ?
O1 Nd1 O5B 110.0(18) 2_665 2_665 ?
O1 Nd1 O5B 80.3(15) 2_665 . ?
O1 Nd1 O5B 110.0(18) . . ?
O1 Nd1 O5B 80.3(15) . 2_665 ?
O6 Nd1 O6 72.2(2) . 2_665 ?
O6 Nd1 O4A 117.0(3) . 2_665 ?
O6 Nd1 O4A 149.1(4) . . ?
O6 Nd1 O4A 117.0(3) 2_665 . ?
O6 Nd1 O4A 149.1(4) 2_665 2_665 ?
O6 Nd1 O5A 74.3(6) . 2_665 ?
O6 Nd1 O5A 74.3(6) 2_665 . ?
O6 Nd1 O5A 139.2(4) . . ?
O6 Nd1 O5A 139.2(4) 2_665 2_665 ?
O6 Nd1 O4B 145.7(11) 2_665 2_665 ?
O6 Nd1 O4B 124.9(11) . 2_665 ?
O6 Nd1 O4B 124.9(11) 2_665 . ?
O6 Nd1 O4B 145.7(11) . . ?
O4A Nd1 O4A 71.5(7) . 2_665 ?
O5A Nd1 O4A 68.9(5) . . ?
O5A Nd1 O4A 82.7(8) 2_665 . ?
O5A Nd1 O4A 82.7(8) . 2_665 ?
O5A Nd1 O4A 68.9(5) 2_665 2_665 ?
O5A Nd1 O5A 145.0(10) 2_665 . ?
O4B Nd1 O4B 60(2) . 2_665 ?
O5B Nd1 O6 77.0(16) . 2_665 ?
O5B Nd1 O6 144.1(12) . . ?
O5B Nd1 O6 144.1(12) 2_665 2_665 ?
O5B Nd1 O6 77.0(16) 2_665 . ?
O5B Nd1 O4B 68.8(16) 2_665 2_665 ?
O5B Nd1 O4B 68.8(16) . . ?
O5B Nd1 O4B 75(2) . 2_665 ?
O5B Nd1 O4B 75(2) 2_665 . ?
O5B Nd1 O5B 138(3) . 2_665 ?
O1 P1 N4 117.6(2) . . ?
O1 P1 N2 107.3(2) . . ?
O1 P1 C19 111.4(2) . . ?
N4 P1 N2 104.7(3) . . ?
N4 P1 C19 103.8(3) . . ?
N2 P1 C19 112.0(3) . . ?
P1 O1 Nd1 156.4(2) . . ?
C31 O6 Nd1 134.4(4) . . ?
O2 N1 C6 116.1(4) . . ?
O2 N1 C3 116.3(4) . . ?
C6 N1 C3 124.4(5) . . ?
P1 N4 H4 113(5) . . ?
C10 N4 P1 119.5(4) . . ?
C10 N4 H4 115(5) . . ?
P1 N2 H2 118(6) . . ?
C1 N2 P1 125.2(4) . . ?
C1 N2 H2 116(6) . . ?
N4 C10 H10 108.7 . . ?
N4 C10 C18 112.1(4) . . ?
N4 C10 C11 110.3(4) . . ?
C18 C10 H10 108.7 . . ?
C11 C10 H10 108.7 . . ?
C11 C10 C18 108.3(4) . . ?
C24 C19 P1 119.0(4) . . ?
C24 C19 C20 118.9(5) . . ?
C20 C19 P1 122.1(4) . . ?
C19 C24 H24 119.9 . . ?
C23 C24 C19 120.3(6) . . ?
C23 C24 H24 119.9 . . ?
H2A C2 H2B 107.5 . . ?
C1 C2 H2A 108.6 . . ?
C1 C2 H2B 108.6 . . ?
C1 C2 C3 114.8(4) . . ?
C3 C2 H2A 108.6 . . ?
C3 C2 H2B 108.6 . . ?
C10 C18 H18A 109.2 . . ?
C10 C18 H18B 109.2 . . ?
C10 C18 C15 111.8(5) . . ?
H18A C18 H18B 107.9 . . ?
C15 C18 H18A 109.2 . . ?
C15 C18 H18B 109.2 . . ?
H9A C9 H9B 107.7 . . ?
C6 C9 H9A 108.9 . . ?
C6 C9 H9B 108.9 . . ?
C1 C9 H9A 108.9 . . ?
C1 C9 H9B 108.9 . . ?
C1 C9 C6 113.4(5) . . ?
N1 C6 C9 109.2(4) . . ?
N1 C6 C8 107.9(5) . . ?
N1 C6 C7 109.8(5) . . ?
C8 C6 C9 109.2(5) . . ?
C7 C6 C9 111.5(5) . . ?
C7 C6 C8 109.2(5) . . ?
C10 C11 H11A 109.1 . . ?
C10 C11 H11B 109.1 . . ?
C10 C11 C12 112.5(5) . . ?
H11A C11 H11B 107.8 . . ?
C12 C11 H11A 109.1 . . ?
C12 C11 H11B 109.1 . . ?
N2 C1 C2 111.1(4) . . ?
N2 C1 C9 111.1(4) . . ?
N2 C1 H1 108.5 . . ?
C2 C1 C9 109.0(5) . . ?
C2 C1 H1 108.5 . . ?
C9 C1 H1 108.5 . . ?
F9 C30 F8 106.4(6) . . ?
F9 C30 C31 110.2(5) . . ?
F7 C30 F9 106.7(7) . . ?
F7 C30 F8 108.7(7) . . ?
F7 C30 C31 111.3(6) . . ?
F8 C30 C31 113.2(6) . . ?
C6 C8 H8A 109.5 . . ?
C6 C8 H8B 109.5 . . ?
C6 C8 H8C 109.5 . . ?
H8A C8 H8B 109.5 . . ?
H8A C8 H8C 109.5 . . ?
H8B C8 H8C 109.5 . . ?
C16 C15 C18 109.2(5) . . ?
C16 C15 C17 110.2(6) . . ?
N3 C15 C18 109.0(5) . . ?
N3 C15 C16 106.9(5) . . ?
N3 C15 C17 109.8(5) . . ?
C17 C15 C18 111.6(5) . . ?
C19 C20 H20 119.6 . . ?
C21 C20 C19 120.7(5) . . ?
C21 C20 H20 119.6 . . ?
H14A C14 H14B 109.5 . . ?
H14A C14 H14C 109.5 . . ?
H14B C14 H14C 109.5 . . ?
C12 C14 H14A 109.5 . . ?
C12 C14 H14B 109.5 . . ?
C12 C14 H14C 109.5 . . ?
C23 C22 H22 119.9 . . ?
C21 C22 H22 119.9 . . ?
C21 C22 C23 120.3(6) . . ?
H4A C4 H4B 109.5 . . ?
H4A C4 H4C 109.5 . . ?
H4B C4 H4C 109.5 . . ?
C3 C4 H4A 109.5 . . ?
C3 C4 H4B 109.5 . . ?
C3 C4 H4C 109.5 . . ?
N1 C3 C2 109.7(4) . . ?
N1 C3 C4 107.3(5) . . ?
N1 C3 C5 108.9(5) . . ?
C2 C3 C5 111.2(5) . . ?
C4 C3 C2 109.6(5) . . ?
C4 C3 C5 110.2(6) . . ?
C11 C12 C14 108.9(5) . . ?
N3 C12 C11 110.1(5) . . ?
N3 C12 C14 107.3(5) . . ?
N3 C12 C13 109.7(6) . . ?
C13 C12 C11 112.0(5) . . ?
C13 C12 C14 108.8(6) . . ?
C15 C16 H16A 109.5 . . ?
C15 C16 H16B 109.5 . . ?
C15 C16 H16C 109.5 . . ?
H16A C16 H16B 109.5 . . ?
H16A C16 H16C 109.5 . . ?
H16B C16 H16C 109.5 . . ?
C6 C7 H7A 109.5 . . ?
C6 C7 H7B 109.5 . . ?
C6 C7 H7C 109.5 . . ?
H7A C7 H7B 109.5 . . ?
H7A C7 H7C 109.5 . . ?
H7B C7 H7C 109.5 . . ?
C24 C23 C22 119.8(6) . . ?
C24 C23 H23 120.1 . . ?
C22 C23 H23 120.1 . . ?
C15 N3 C12 124.7(4) . . ?
O3 N3 C15 115.8(5) . . ?
O3 N3 C12 115.5(5) . . ?
C15 C17 H17A 109.5 . . ?
C15 C17 H17B 109.5 . . ?
C15 C17 H17C 109.5 . . ?
H17A C17 H17B 109.5 . . ?
H17A C17 H17C 109.5 . . ?
H17B C17 H17C 109.5 . . ?
C20 C21 C22 120.0(6) . . ?
C20 C21 H21 120.0 . . ?
C22 C21 H21 120.0 . . ?
C12 C13 H13A 109.5 . . ?
C12 C13 H13B 109.5 . . ?
C12 C13 H13C 109.5 . . ?
H13A C13 H13B 109.5 . . ?
H13A C13 H13C 109.5 . . ?
H13B C13 H13C 109.5 . . ?
O6 C31 C30 114.3(6) . . ?
O6 C31 C32 128.1(6) . . ?
C32 C31 C30 117.5(7) . . ?
C31 C32 C31 122.8(9) . 2_665 ?
C31 C32 H32 118.6 . . ?
C31 C32 H32 118.6 2_665 . ?
C3 C5 H5A 109.5 . . ?
C3 C5 H5B 109.5 . . ?
C3 C5 H5C 109.5 . . ?
H5A C5 H5B 109.5 . . ?
H5A C5 H5C 109.5 . . ?
H5B C5 H5C 109.5 . . ?
C26A O4A Nd1 133.3(14) . . ?
F1A C25A C26A 106.2(12) . . ?
F1A C25A F2A 109.9(8) . . ?
F1A C25A F3A 111.6(10) . . ?
F2A C25A C26A 114.6(10) . . ?
F2A C25A F3A 104.7(9) . . ?
F3A C25A C26A 110.0(12) . . ?
O4A C26A C25A 110.8(15) . . ?
O4A C26A C27A 127.3(16) . . ?
C27A C26A C25A 121.8(12) . . ?
C26A C27A H27A 118.7 . . ?
C26A C27A C28A 122.7(13) . . ?
C28A C27A H27A 118.7 . . ?
C27A C28A C29A 119.8(12) . . ?
O5A C28A C27A 127.1(11) . . ?
O5A C28A C29A 113.0(13) . . ?
F4A C29A C28A 109.5(12) . . ?
F4A C29A F5A 107.6(7) . . ?
F5A C29A C28A 112.9(9) . . ?
F6A C29A C28A 111.7(11) . . ?
F6A C29A F4A 106.6(8) . . ?
F6A C29A F5A 108.3(7) . . ?
C28A O5A Nd1 136.2(12) . . ?
C26B O4B Nd1 133(4) . . ?
F1B C25B C26B 114(3) . . ?
F2B C25B C26B 106(3) . . ?
F2B C25B F1B 109.8(16) . . ?
F2B C25B F3B 108.6(16) . . ?
F3B C25B C26B 116(3) . . ?
F3B C25B F1B 102.7(15) . . ?
O4B C26B C25B 124(4) . . ?
O4B C26B C27B 134(4) . . ?
C27B C26B C25B 101(3) . . ?
C26B C27B H27B 122.5 . . ?
C26B C27B C28B 115(3) . . ?
C28B C27B H27B 122.5 . . ?
C27B C28B C29B 115(3) . . ?
O5B C28B C27B 128(3) . . ?
O5B C28B C29B 117(4) . . ?
F4B C29B C28B 112(3) . . ?
F5B C29B C28B 116(3) . . ?
F5B C29B F4B 105.8(15) . . ?
F5B C29B F6B 106.1(14) . . ?
F6B C29B C28B 111(3) . . ?
F6B C29B F4B 106.6(15) . . ?
C28B O5B Nd1 136(4) . . ?

loop_
_geom_bond_atom_site_label_1
_geom_bond_atom_site_label_2
_geom_bond_distance
_geom_bond_site_symmetry_2
_geom_bond_publ_flag
Nd1 O1 2.350(3) 2_665 ?
Nd1 O1 2.350(3) . ?
Nd1 O6 2.420(4) . ?
Nd1 O6 2.420(4) 2_665 ?
Nd1 O4A 2.534(16) 2_665 ?
Nd1 O4A 2.534(16) . ?
Nd1 O5A 2.47(2) 2_665 ?
Nd1 O5A 2.47(2) . ?
Nd1 O4B 2.43(5) . ?
Nd1 O4B 2.43(5) 2_665 ?
Nd1 O5B 2.39(6) . ?
Nd1 O5B 2.39(6) 2_665 ?
P1 O1 1.503(3) . ?
P1 N4 1.629(5) . ?
P1 N2 1.639(5) . ?
P1 C19 1.784(5) . ?
O6 C31 1.252(8) . ?
N1 O2 1.291(6) . ?
N1 C6 1.482(7) . ?
N1 C3 1.489(7) . ?
F9 C30 1.325(8) . ?
N4 C10 1.474(6) . ?
N4 H4 0.83(8) . ?
F7 C30 1.324(10) . ?
N2 H2 0.86(3) . ?
N2 C1 1.468(6) . ?
F8 C30 1.326(8) . ?
C10 H10 1.0000 . ?
C10 C18 1.524(7) . ?
C10 C11 1.522(7) . ?
C19 C24 1.396(8) . ?
C19 C20 1.399(7) . ?
C24 H24 0.9500 . ?
C24 C23 1.388(9) . ?
C2 H2A 0.9900 . ?
C2 H2B 0.9900 . ?
C2 C1 1.510(7) . ?
C2 C3 1.527(8) . ?
C18 H18A 0.9900 . ?
C18 H18B 0.9900 . ?
C18 C15 1.534(8) . ?
C9 H9A 0.9900 . ?
C9 H9B 0.9900 . ?
C9 C6 1.527(8) . ?
C9 C1 1.520(8) . ?
C6 C8 1.523(8) . ?
C6 C7 1.518(9) . ?
C11 H11A 0.9900 . ?
C11 H11B 0.9900 . ?
C11 C12 1.534(8) . ?
C1 H1 1.0000 . ?
C30 C31 1.547(9) . ?
C8 H8A 0.9800 . ?
C8 H8B 0.9800 . ?
C8 H8C 0.9800 . ?
C15 C16 1.524(9) . ?
C15 N3 1.488(8) . ?
C15 C17 1.531(10) . ?
C20 H20 0.9500 . ?
C20 C21 1.378(9) . ?
C14 H14A 0.9800 . ?
C14 H14B 0.9800 . ?
C14 H14C 0.9800 . ?
C14 C12 1.541(9) . ?
C22 H22 0.9500 . ?
C22 C23 1.391(10) . ?
C22 C21 1.381(9) . ?
C4 H4A 0.9800 . ?
C4 H4B 0.9800 . ?
C4 H4C 0.9800 . ?
C4 C3 1.518(9) . ?
C3 C5 1.551(9) . ?
C12 N3 1.491(7) . ?
C12 C13 1.524(10) . ?
O3 N3 1.292(6) . ?
C16 H16A 0.9800 . ?
C16 H16B 0.9800 . ?
C16 H16C 0.9800 . ?
C7 H7A 0.9800 . ?
C7 H7B 0.9800 . ?
C7 H7C 0.9800 . ?
C23 H23 0.9500 . ?
C17 H17A 0.9800 . ?
C17 H17B 0.9800 . ?
C17 H17C 0.9800 . ?
C21 H21 0.9500 . ?
C13 H13A 0.9800 . ?
C13 H13B 0.9800 . ?
C13 H13C 0.9800 . ?
C31 C32 1.390(8) . ?
C32 C31 1.390(8) 2_665 ?
C32 H32 0.9500 . ?
C5 H5A 0.9800 . ?
C5 H5B 0.9800 . ?
C5 H5C 0.9800 . ?
O4A C26A 1.255(12) . ?
C25A C26A 1.568(15) . ?
C25A F1A 1.331(9) . ?
C25A F2A 1.343(9) . ?
C25A F3A 1.346(9) . ?
C26A C27A 1.391(13) . ?
C27A H27A 0.9500 . ?
C27A C28A 1.403(13) . ?
C28A C29A 1.524(12) . ?
C28A O5A 1.262(12) . ?
C29A F4A 1.336(8) . ?
C29A F5A 1.336(8) . ?
C29A F6A 1.328(8) . ?
O4B C26B 1.25(2) . ?
C25B C26B 1.54(2) . ?
C25B F1B 1.348(12) . ?
C25B F2B 1.320(11) . ?
C25B F3B 1.343(12) . ?
C26B C27B 1.39(2) . ?
C27B H27B 0.9500 . ?
C27B C28B 1.39(2) . ?
C28B C29B 1.53(2) . ?
C28B O5B 1.26(2) . ?
C29B F4B 1.341(11) . ?
C29B F5B 1.338(11) . ?
C29B F6B 1.338(11) . ?

loop_
_geom_hbond_atom_site_label_D
_geom_hbond_atom_site_label_H
_geom_hbond_atom_site_label_A
_geom_hbond_distance_DH
_geom_hbond_distance_HA
_geom_hbond_distance_DA
_geom_hbond_angle_DHA
_geom_hbond_site_symmetry_A
N2 H2 O4A 0.86(3) 2.28(6) 3.041(18) 148(8) .
N2 H2 O4B 0.86(3) 2.30(7) 3.08(5) 150(8) .
N4 H4 O2 0.83(8) 2.16(8) 2.939(7) 157(7) 7_544

loop_
_geom_torsion_atom_site_label_1
_geom_torsion_atom_site_label_2
_geom_torsion_atom_site_label_3
_geom_torsion_atom_site_label_4
_geom_torsion
_geom_torsion_site_symmetry_1
_geom_torsion_site_symmetry_2
_geom_torsion_site_symmetry_3
_geom_torsion_site_symmetry_4
_geom_torsion_publ_flag
Nd1 O6 C31 C30 178.8(4) . . . . ?
Nd1 O6 C31 C32 0.8(8) . . . . ?
Nd1 O4A C26A C25A -159.8(11) . . . . ?
Nd1 O4A C26A C27A 21(4) . . . . ?
Nd1 O4B C26B C25B -163(4) . . . . ?
Nd1 O4B C26B C27B 5(13) . . . . ?
P1 N4 C10 C18 85.8(5) . . . . ?
P1 N4 C10 C11 -153.5(4) . . . . ?
P1 N2 C1 C2 107.2(5) . . . . ?
P1 N2 C1 C9 -131.3(4) . . . . ?
P1 C19 C24 C23 177.3(6) . . . . ?
P1 C19 C20 C21 -176.7(5) . . . . ?
O1 P1 N4 C10 -59.9(5) . . . . ?
O1 P1 N2 C1 -174.6(4) . . . . ?
O1 P1 C19 C24 13.3(6) . . . . ?
O1 P1 C19 C20 -169.0(5) . . . . ?
O6 C31 C32 C31 -0.4(4) . . . 2_665 ?
F9 C30 C31 O6 -78.4(7) . . . . ?
F9 C30 C31 C32 99.8(6) . . . . ?
O2 N1 C6 C9 162.1(5) . . . . ?
O2 N1 C6 C8 43.5(7) . . . . ?
O2 N1 C6 C7 -75.4(6) . . . . ?
O2 N1 C3 C2 -164.7(5) . . . . ?
O2 N1 C3 C4 -45.7(7) . . . . ?
O2 N1 C3 C5 73.5(6) . . . . ?
N4 P1 O1 Nd1 141.9(5) . . . . ?
N4 P1 N2 C1 59.7(5) . . . . ?
N4 P1 C19 C24 140.8(5) . . . . ?
N4 P1 C19 C20 -41.5(6) . . . . ?
N4 C10 C18 C15 -174.4(5) . . . . ?
N4 C10 C11 C12 175.6(5) . . . . ?
F7 C30 C31 O6 39.8(8) . . . . ?
F7 C30 C31 C32 -141.9(6) . . . . ?
N2 P1 O1 Nd1 24.3(6) . . . . ?
N2 P1 N4 C10 59.0(4) . . . . ?
N2 P1 C19 C24 -106.8(5) . . . . ?
N2 P1 C19 C20 70.9(6) . . . . ?
F8 C30 C31 O6 162.6(6) . . . . ?
F8 C30 C31 C32 -19.1(8) . . . . ?
C10 C18 C15 C16 -165.9(5) . . . . ?
C10 C18 C15 N3 -49.4(7) . . . . ?
C10 C18 C15 C17 72.0(7) . . . . ?
C10 C11 C12 C14 162.7(6) . . . . ?
C10 C11 C12 N3 45.4(7) . . . . ?
C10 C11 C12 C13 -76.9(6) . . . . ?
C19 P1 O1 Nd1 -98.6(6) . . . . ?
C19 P1 N4 C10 176.6(4) . . . . ?
C19 P1 N2 C1 -52.1(5) . . . . ?
C19 C24 C23 C22 -0.3(12) . . . . ?
C19 C20 C21 C22 -0.9(11) . . . . ?
C24 C19 C20 C21 1.0(10) . . . . ?
C18 C10 C11 C12 -61.4(6) . . . . ?
C18 C15 N3 C12 37.4(8) . . . . ?
C18 C15 N3 O3 -166.5(5) . . . . ?
C6 N1 C3 C2 36.4(7) . . . . ?
C6 N1 C3 C4 155.3(6) . . . . ?
C6 N1 C3 C5 -85.5(6) . . . . ?
C6 C9 C1 N2 177.9(5) . . . . ?
C6 C9 C1 C2 -59.3(6) . . . . ?
C11 C10 C18 C15 63.7(6) . . . . ?
C11 C12 N3 C15 -35.5(9) . . . . ?
C11 C12 N3 O3 168.3(5) . . . . ?
C1 C2 C3 N1 -43.8(7) . . . . ?
C1 C2 C3 C4 -161.4(6) . . . . ?
C1 C2 C3 C5 76.6(6) . . . . ?
C1 C9 C6 N1 48.5(6) . . . . ?
C1 C9 C6 C8 166.3(5) . . . . ?
C1 C9 C6 C7 -73.0(6) . . . . ?
C30 C31 C32 C31 -178.4(5) . . . 2_665 ?
C20 C19 C24 C23 -0.4(10) . . . . ?
C14 C12 N3 C15 -153.8(6) . . . . ?
C14 C12 N3 O3 50.0(8) . . . . ?
C3 N1 C6 C9 -38.9(7) . . . . ?
C3 N1 C6 C8 -157.4(5) . . . . ?
C3 N1 C6 C7 83.6(6) . . . . ?
C3 C2 C1 N2 179.8(5) . . . . ?
C3 C2 C1 C9 57.0(6) . . . . ?
C16 C15 N3 C12 155.3(6) . . . . ?
C16 C15 N3 O3 -48.5(8) . . . . ?
C23 C22 C21 C20 0.1(13) . . . . ?
C17 C15 N3 C12 -85.1(7) . . . . ?
C17 C15 N3 O3 71.0(7) . . . . ?
C21 C22 C23 C24 0.5(14) . . . . ?
C13 C12 N3 C15 88.2(7) . . . . ?
C13 C12 N3 O3 -68.0(7) . . . . ?
O4A C26A C27A C28A 1(4) . . . . ?
C25A C26A C27A C28A -179(2) . . . . ?
C26A C27A C28A C29A 176(2) . . . . ?
C26A C27A C28A O5A -8(4) . . . . ?
C27A C28A C29A F4A -115(2) . . . . ?
C27A C28A C29A F5A 5(2) . . . . ?
C27A C28A C29A F6A 127.4(19) . . . . ?
C27A C28A O5A Nd1 -7(5) . . . . ?
C29A C28A O5A Nd1 169.4(19) . . . . ?
F1A C25A C26A O4A -104.7(18) . . . . ?
F1A C25A C26A C27A 75(2) . . . . ?
F2A C25A C26A O4A 17(2) . . . . ?
F2A C25A C26A C27A -163.8(18) . . . . ?
F3A C25A C26A O4A 134.4(17) . . . . ?
F3A C25A C26A C27A -46(2) . . . . ?
O5A C28A C29A F4A 68(2) . . . . ?
O5A C28A C29A F5A -172(2) . . . . ?
O5A C28A C29A F6A -50(2) . . . . ?
O4B C26B C27B C28B 7(12) . . . . ?
C25B C26B C27B C28B 178(5) . . . . ?
C26B C27B C28B C29B 175(6) . . . . ?
C26B C27B C28B O5B 3(12) . . . . ?
C27B C28B C29B F4B -124(5) . . . . ?
C27B C28B C29B F5B -3(7) . . . . ?
C27B C28B C29B F6B 118(5) . . . . ?
C27B C28B O5B Nd1 -27(13) . . . . ?
C29B C28B O5B Nd1 161(5) . . . . ?
F1B C25B C26B O4B -152(6) . . . . ?
F1B C25B C26B C27B 37(6) . . . . ?
F2B C25B C26B O4B -31(7) . . . . ?
F2B C25B C26B C27B 158(4) . . . . ?
F3B C25B C26B O4B 89(7) . . . . ?
F3B C25B C26B C27B -82(5) . . . . ?
O5B C28B C29B F4B 50(7) . . . . ?
O5B C28B C29B F5B 170(6) . . . . ?
O5B C28B C29B F6B -69(7) . . . . ?

loop_
_twin_individual_id
_twin_individual_mass_fraction_refined
1 0.961(5)
2 0.039(5)
